data_4030988
loop_
_publ_author_name
'Engel-Andreasen, Jens'
'Wich, Kathrine'
'Laursen, Jonas S.'
'Harris, Pernille'
'Olsen, Christian A.'

_publ_section_title
;
 Effects of thionation and fluorination on cis-trans isomerization in
 tertiary amides: an investigation of N-alkylglycine (peptoid) rotamers.
;
_journal_issue 11
_journal_name_full 'The Journal of organic chemistry'
_journal_page_first 5415
_journal_page_last 5427
_journal_paper_doi 10.1021/acs.joc.5b00048
_journal_volume 80
_journal_year 2015
_chemical_absolute_configuration ad
_chemical_formula_moiety 'C18 H22 N2 O S'
_chemical_formula_sum 'C18 H22 N2 O S'
_chemical_formula_weight 314.43
_chemical_name_systematic
;
 ?
;
_space_group_crystal_system orthorhombic
_space_group_IT_number 19
_space_group_name_Hall 'P 2ac 2ab'
_space_group_name_H-M_alt 'P 21 21 21'
_symmetry_space_group_name_Hall 'P 2ac 2ab'
_symmetry_space_group_name_H-M 'P 21 21 21'
_atom_sites_solution_hydrogens geom
_atom_sites_solution_primary direct
_audit_creation_date 2014-10-10
_audit_creation_method
;
Olex2 1.2
(compiled 2014.09.19 svn.r3010 for OlexSys, GUI svn.r4874)
;
_cell_angle_alpha 90
_cell_angle_beta 90
_cell_angle_gamma 90
_cell_formula_units_Z 4
_cell_length_a 9.53269(13)
_cell_length_b 9.99519(13)
_cell_length_c 17.7400(3)
_cell_measurement_reflns_used 4462
_cell_measurement_temperature 119.99(10)
_cell_measurement_theta_max 73.7570
_cell_measurement_theta_min 4.9830
_cell_volume 1690.29(4)
_computing_cell_refinement
;
CrysAlisPro, Agilent Technologies,
Version 1.171.37.33 (release 27-03-2014 CrysAlis171 .NET)
(compiled Mar 27 2014,17:12:48)
;
_computing_data_collection
;
CrysAlisPro, Agilent Technologies,
Version 1.171.37.33 (release 27-03-2014 CrysAlis171 .NET)
(compiled Mar 27 2014,17:12:48)
;
_computing_data_reduction
;
CrysAlisPro, Agilent Technologies,
Version 1.171.37.33 (release 27-03-2014 CrysAlis171 .NET)
(compiled Mar 27 2014,17:12:48)
;
_computing_molecular_graphics 'Olex2 (Dolomanov et al., 2009)'
_computing_publication_material 'Olex2 (Dolomanov et al., 2009)'
_computing_structure_refinement 'ShelXL (Sheldrick, 2008)'
_computing_structure_solution 'ShelXS (Sheldrick, 2008)'
_diffrn_ambient_environment N~2~
_diffrn_ambient_temperature 119.99(10)
_diffrn_detector 'CCD plate'
_diffrn_detector_area_resol_mean 5.3073
_diffrn_detector_type Atlas
_diffrn_measured_fraction_theta_full 0.998
_diffrn_measured_fraction_theta_max 0.974
_diffrn_measurement_details
;
  1 omega  -56.00   43.00   1.0000    1.0000
omega____ theta____ kappa____ phi______ frames
    -      -41.0554    0.0000  120.0000 99

  2 omega   44.00   87.00   1.0000    1.0000
omega____ theta____ kappa____ phi______ frames
    -       41.0554 -125.0000   30.0000 43

  3 omega   27.00  101.00   1.0000    2.1200
omega____ theta____ kappa____ phi______ frames
    -      106.6310  -95.0000   60.0000 74

  4 omega   43.00   89.00   1.0000    2.1200
omega____ theta____ kappa____ phi______ frames
    -      106.6310  -95.0000  150.0000 46

  5 omega   30.00   91.00   1.0000    2.1200
omega____ theta____ kappa____ phi______ frames
    -      106.6310  -30.0000  150.0000 61

  6 omega   32.00   91.00   1.0000    2.1200
omega____ theta____ kappa____ phi______ frames
    -      106.6310  -30.0000   30.0000 59

  7 omega   30.00   91.00   1.0000    2.1200
omega____ theta____ kappa____ phi______ frames
    -      106.6310  -30.0000   90.0000 61

  8 omega   97.00  135.00   1.0000    2.1200
omega____ theta____ kappa____ phi______ frames
    -      106.6310  125.0000   30.0000 38

  9 omega   95.00  120.00   1.0000    2.1200
omega____ theta____ kappa____ phi______ frames
    -      106.6310  125.0000 -150.0000 25

 10 omega  139.00  164.00   1.0000    2.1200
omega____ theta____ kappa____ phi______ frames
    -      106.6310  125.0000 -150.0000 25

 11 omega  -48.00    8.00   1.0000    1.0000
omega____ theta____ kappa____ phi______ frames
    -      -41.0554   38.0000 -180.0000 56
;
_diffrn_measurement_device 'four-circle diffractometer'
_diffrn_measurement_device_type 'SuperNova, Dual, Cu at zero, Atlas'
_diffrn_measurement_method '\w scans'
_diffrn_orient_matrix_UB_11 0.0306691000
_diffrn_orient_matrix_UB_12 0.0096827000
_diffrn_orient_matrix_UB_13 -0.0850655000
_diffrn_orient_matrix_UB_21 -0.1564016000
_diffrn_orient_matrix_UB_22 0.0278218000
_diffrn_orient_matrix_UB_23 -0.0152100000
_diffrn_orient_matrix_UB_31 0.0268444000
_diffrn_orient_matrix_UB_32 0.1513312000
_diffrn_orient_matrix_UB_33 0.0082620000
_diffrn_radiation_monochromator mirror
_diffrn_radiation_probe x-ray
_diffrn_radiation_type CuK\a
_diffrn_radiation_wavelength 1.54184
_diffrn_reflns_av_R_equivalents 0.0267
_diffrn_reflns_av_unetI/netI 0.0354
_diffrn_reflns_laue_measured_fraction_full 0.998
_diffrn_reflns_laue_measured_fraction_max 0.974
_diffrn_reflns_limit_h_max 11
_diffrn_reflns_limit_h_min -11
_diffrn_reflns_limit_k_max 12
_diffrn_reflns_limit_k_min -4
_diffrn_reflns_limit_l_max 21
_diffrn_reflns_limit_l_min -20
_diffrn_reflns_number 6068
_diffrn_reflns_point_group_measured_fraction_full 0.997
_diffrn_reflns_point_group_measured_fraction_max 0.962
_diffrn_reflns_theta_full 67.684
_diffrn_reflns_theta_max 74.007
_diffrn_reflns_theta_min 4.986
_diffrn_source 'sealed X-ray tube'
_diffrn_source_type 'SuperNova (Cu) X-ray Source'
_exptl_absorpt_coefficient_mu 1.716
_exptl_absorpt_correction_T_max 1.00000
_exptl_absorpt_correction_T_min 0.79451
_exptl_absorpt_correction_type multi-scan
_exptl_absorpt_process_details
;
CrysAlisPro, Agilent Technologies,
Version 1.171.37.33 (release 27-03-2014 CrysAlis171 .NET)
(compiled Mar 27 2014,17:12:48)
Empirical absorption correction using spherical harmonics,
 implemented in SCALE3 ABSPACK scaling algorithm.
;
_exptl_crystal_colour colourless
_exptl_crystal_colour_primary colourless
_exptl_crystal_density_diffrn 1.236
_exptl_crystal_description block
_exptl_crystal_F_000 672
_exptl_crystal_size_max 0.19
_exptl_crystal_size_mid 0.19
_exptl_crystal_size_min 0.1
_refine_diff_density_max 0.293
_refine_diff_density_min -0.229
_refine_diff_density_rms 0.043
_refine_ls_abs_structure_details
;
 Flack x determined using 1295 quotients [(I+)-(I-)]/[(I+)+(I-)]
 (Parsons and Flack (2004), Acta Cryst. A60, s61).
;
_refine_ls_abs_structure_Flack 0.006(10)
_refine_ls_extinction_method none
_refine_ls_goodness_of_fit_ref 1.042
_refine_ls_hydrogen_treatment constr
_refine_ls_matrix_type full
_refine_ls_number_parameters 203
_refine_ls_number_reflns 3300
_refine_ls_number_restraints 0
_refine_ls_restrained_S_all 1.042
_refine_ls_R_factor_all 0.0338
_refine_ls_R_factor_gt 0.0318
_refine_ls_shift/su_max 0.001
_refine_ls_shift/su_mean 0.000
_refine_ls_structure_factor_coef Fsqd
_refine_ls_weighting_details
;
 w=1/[\s^2^(Fo^2^)+(0.0410P)^2^+0.2743P]
 where P=(Fo^2^+2Fc^2^)/3
;
_refine_ls_weighting_scheme calc
_refine_ls_wR_factor_gt 0.0806
_refine_ls_wR_factor_ref 0.0824
_reflns_Friedel_coverage 0.716
_reflns_friedel_fraction_full 0.995
_reflns_friedel_fraction_max 0.944
_reflns_number_gt 3143
_reflns_number_total 3300
_reflns_threshold_expression 'I > 2\s(I)'
_cod_data_source_file jo5b00048_si_002.cif
_cod_data_source_block compound_7b
_cod_depositor_comments 'Adding full bibliography for 4030982--4030996.cif.'
_cod_database_code 4030988
_shelxl_version_number 2013-2
_chemical_oxdiff_formula 'C18 H22 N2 O1 S1'
_shelx_space_group_comment
;
The symmetry employed for this shelxl refinement is uniquely defined
by the following loop, which should always be used as a source of
symmetry information in preference to the above space-group names.
They are only intended as comments.
;
_reflns_odcompleteness_completeness 99.94
_reflns_odcompleteness_iscentric 1
_reflns_odcompleteness_theta 66.97
_olex2_refinement_description
;
1. Fixed Uiso
 At 1.2 times of:
  All C(H) groups, All C(H,H) groups
 At 1.5 times of:
  All C(H,H,H) groups
2.a Ternary CH refined with riding coordinates:
 C7(H7)
2.b Secondary CH2 refined with riding coordinates:
 C4(H4A,H4B)
2.c Aromatic/amide H refined with riding coordinates:
 C15(H15), C11(H11), C10(H10), C16(H16), C12(H12), C17(H17), C18(H18)
2.d Idealised Me refined as rotating group:
 C1(H1A,H1B,H1C), C6(H6A,H6B,H6C), C2(H2A,H2B,H2C), C8(H8A,H8B,H8C)
;
_olex2_submission_special_instructions 'No special instructions were received'

loop_
_space_group_symop_operation_xyz
'x, y, z'
'-x+1/2, -y, z+1/2'
'x+1/2, -y+1/2, -z'
'-x, y+1/2, -z+1/2'

loop_
_atom_site_label
_atom_site_type_symbol
_atom_site_fract_x
_atom_site_fract_y
_atom_site_fract_z
_atom_site_U_iso_or_equiv
_atom_site_adp_type
_atom_site_occupancy
_atom_site_site_symmetry_order
_atom_site_calc_flag
_atom_site_refinement_flags_posn
S1 S 0.43667(6) -0.25701(5) 0.65343(4) 0.04010(17) Uani 1 1 d .
O1 O 0.82195(17) -0.0842(2) 0.69209(11) 0.0407(4) Uani 1 1 d .
N1 N 0.23449(18) -0.07735(17) 0.64840(11) 0.0259(4) Uani 1 1 d .
N2 N 0.60876(17) 0.00193(17) 0.66452(10) 0.0225(4) Uani 1 1 d .
C15 C 0.8370(2) 0.2586(2) 0.65541(12) 0.0292(4) Uani 1 1 d .
H15 H 0.8527 0.1695 0.6680 0.035 Uiso 1 1 calc R
C4 C 0.4608(2) 0.0170(2) 0.68100(12) 0.0235(4) Uani 1 1 d .
H4A H 0.4260 0.0949 0.6543 0.028 Uiso 1 1 calc R
H4B H 0.4501 0.0339 0.7345 0.028 Uiso 1 1 calc R
C3 C 0.3695(2) -0.10386(19) 0.65970(12) 0.0234(4) Uani 1 1 d .
C5 C 0.7002(2) -0.0623(2) 0.71119(13) 0.0276(4) Uani 1 1 d .
C1 C 0.1743(2) 0.0574(2) 0.65396(15) 0.0320(5) Uani 1 1 d .
H1A H 0.2103 0.1012 0.6981 0.048 Uiso 1 1 calc GR
H1B H 0.0740 0.0511 0.6574 0.048 Uiso 1 1 calc GR
H1C H 0.1993 0.1082 0.6100 0.048 Uiso 1 1 calc GR
C14 C 0.7206(2) 0.2921(2) 0.60938(12) 0.0248(4) Uani 1 1 d .
C13 C 0.6955(3) 0.4305(2) 0.59388(13) 0.0335(5) Uani 1 1 d .
C11 C 0.4912(3) 0.3720(3) 0.52108(14) 0.0439(7) Uani 1 1 d .
H11 H 0.4135 0.3975 0.4929 0.053 Uiso 1 1 calc R
C9 C 0.6292(2) 0.1939(2) 0.57707(11) 0.0239(4) Uani 1 1 d .
C7 C 0.6583(2) 0.0457(2) 0.58928(12) 0.0254(4) Uani 1 1 d .
H7 H 0.7606 0.0360 0.5898 0.031 Uiso 1 1 calc R
C10 C 0.5182(2) 0.2350(3) 0.53339(12) 0.0336(5) Uani 1 1 d .
H10 H 0.4598 0.1713 0.5115 0.040 Uiso 1 1 calc R
C16 C 0.9267(3) 0.3550(3) 0.68166(15) 0.0431(6) Uani 1 1 d .
H16 H 1.0032 0.3306 0.7111 0.052 Uiso 1 1 calc R
C6 C 0.6504(3) -0.0996(2) 0.78888(14) 0.0338(5) Uani 1 1 d .
H6A H 0.7211 -0.1520 0.8137 0.051 Uiso 1 1 calc GR
H6B H 0.5655 -0.1508 0.7851 0.051 Uiso 1 1 calc GR
H6C H 0.6329 -0.0198 0.8175 0.051 Uiso 1 1 calc GR
C12 C 0.5775(3) 0.4671(3) 0.55001(14) 0.0437(7) Uani 1 1 d .
H12 H 0.5590 0.5570 0.5409 0.052 Uiso 1 1 calc R
C2 C 0.1384(3) -0.1852(3) 0.62664(16) 0.0386(6) Uani 1 1 d .
H2A H 0.1600 -0.2142 0.5764 0.058 Uiso 1 1 calc GR
H2B H 0.0436 -0.1530 0.6284 0.058 Uiso 1 1 calc GR
H2C H 0.1488 -0.2589 0.6609 0.058 Uiso 1 1 calc GR
C8 C 0.6051(3) -0.0450(3) 0.52608(14) 0.0417(6) Uani 1 1 d .
H8A H 0.6373 -0.1347 0.5345 0.062 Uiso 1 1 calc GR
H8B H 0.6402 -0.0133 0.4786 0.062 Uiso 1 1 calc GR
H8C H 0.5044 -0.0437 0.5254 0.062 Uiso 1 1 calc GR
C17 C 0.9039(3) 0.4904(3) 0.66442(17) 0.0528(8) Uani 1 1 d .
H17 H 0.9665 0.5550 0.6815 0.063 Uiso 1 1 calc R
C18 C 0.7903(4) 0.5270(3) 0.62275(17) 0.0504(8) Uani 1 1 d .
H18 H 0.7745 0.6172 0.6130 0.060 Uiso 1 1 calc R

loop_
_atom_site_aniso_label
_atom_site_aniso_U_11
_atom_site_aniso_U_22
_atom_site_aniso_U_33
_atom_site_aniso_U_23
_atom_site_aniso_U_13
_atom_site_aniso_U_12
S1 0.0363(3) 0.0171(2) 0.0669(4) -0.0052(3) 0.0018(3) 0.0025(2)
O1 0.0238(8) 0.0557(11) 0.0425(10) 0.0122(8) 0.0032(7) 0.0127(8)
N1 0.0222(8) 0.0234(8) 0.0320(9) -0.0032(8) 0.0014(7) -0.0028(7)
N2 0.0178(7) 0.0237(8) 0.0258(9) -0.0007(7) 0.0023(6) 0.0014(6)
C15 0.0233(9) 0.0397(11) 0.0245(10) -0.0038(10) 0.0017(8) -0.0039(9)
C4 0.0189(10) 0.0191(9) 0.0324(11) -0.0032(8) 0.0026(8) 0.0008(7)
C3 0.0225(9) 0.0195(9) 0.0282(10) -0.0004(8) 0.0038(8) -0.0013(7)
C5 0.0263(10) 0.0242(10) 0.0321(11) -0.0008(9) 0.0015(9) 0.0029(8)
C1 0.0215(9) 0.0313(11) 0.0432(13) -0.0022(11) -0.0034(9) 0.0050(8)
C14 0.0251(10) 0.0298(11) 0.0197(10) -0.0014(8) 0.0057(8) -0.0001(8)
C13 0.0466(13) 0.0307(11) 0.0232(10) -0.0004(9) 0.0142(10) 0.0024(10)
C11 0.0478(15) 0.0560(16) 0.0279(12) 0.0102(12) -0.0036(11) 0.0212(13)
C9 0.0217(9) 0.0320(10) 0.0181(9) 0.0003(8) 0.0011(8) 0.0024(8)
C7 0.0223(9) 0.0285(11) 0.0255(10) -0.0037(8) 0.0025(8) 0.0008(8)
C10 0.0304(11) 0.0452(13) 0.0251(10) 0.0014(10) -0.0056(8) 0.0045(11)
C16 0.0311(12) 0.0635(17) 0.0346(13) -0.0124(12) 0.0043(10) -0.0163(12)
C6 0.0396(13) 0.0288(11) 0.0330(12) 0.0037(9) 0.0045(10) 0.0080(10)
C12 0.0662(18) 0.0366(13) 0.0283(12) 0.0103(10) 0.0139(12) 0.0221(13)
C2 0.0287(12) 0.0378(12) 0.0494(15) -0.0089(11) -0.0010(10) -0.0107(10)
C8 0.0559(16) 0.0400(13) 0.0292(12) -0.0106(10) 0.0052(11) -0.0051(12)
C17 0.0572(18) 0.0576(17) 0.0436(15) -0.0209(13) 0.0176(14) -0.0326(15)
C18 0.076(2) 0.0336(13) 0.0420(15) -0.0068(11) 0.0287(15) -0.0110(14)

loop_
_atom_type_symbol
_atom_type_description
_atom_type_scat_dispersion_real
_atom_type_scat_dispersion_imag
_atom_type_scat_source
C C 0.0181 0.0091 'International Tables Vol C Tables 4.2.6.8 and 6.1.1.4'
H H 0.0000 0.0000 'International Tables Vol C Tables 4.2.6.8 and 6.1.1.4'
N N 0.0311 0.0180 'International Tables Vol C Tables 4.2.6.8 and 6.1.1.4'
O O 0.0492 0.0322 'International Tables Vol C Tables 4.2.6.8 and 6.1.1.4'
S S 0.3331 0.5567 'International Tables Vol C Tables 4.2.6.8 and 6.1.1.4'

loop_
_geom_angle_atom_site_label_1
_geom_angle_atom_site_label_2
_geom_angle_atom_site_label_3
_geom_angle
C3 N1 C1 123.45(17)
C3 N1 C2 119.86(18)
C2 N1 C1 116.65(18)
C4 N2 C7 117.49(17)
C5 N2 C4 123.32(18)
C5 N2 C7 118.83(17)
C16 C15 C14 121.2(2)
N2 C4 C3 114.87(16)
N1 C3 S1 123.11(15)
N1 C3 C4 115.41(17)
C4 C3 S1 121.47(15)
O1 C5 N2 121.4(2)
O1 C5 C6 120.4(2)
N2 C5 C6 118.12(19)
C15 C14 C13 118.1(2)
C15 C14 C9 123.0(2)
C13 C14 C9 119.0(2)
C12 C13 C14 119.2(2)
C12 C13 C18 122.0(3)
C18 C13 C14 118.8(2)
C12 C11 C10 120.7(2)
C14 C9 C7 119.94(18)
C10 C9 C14 119.3(2)
C10 C9 C7 120.7(2)
N2 C7 C9 110.92(16)
N2 C7 C8 112.36(18)
C9 C7 C8 114.33(19)
C9 C10 C11 121.2(2)
C15 C16 C17 120.5(3)
C11 C12 C13 120.6(2)
C18 C17 C16 120.0(2)
C17 C18 C13 121.3(3)

loop_
_geom_bond_atom_site_label_1
_geom_bond_atom_site_label_2
_geom_bond_distance
S1 C3 1.663(2)
O1 C5 1.228(3)
N1 C3 1.329(3)
N1 C1 1.467(3)
N1 C2 1.466(3)
N2 C4 1.448(2)
N2 C5 1.363(3)
N2 C7 1.482(3)
C15 C14 1.418(3)
C15 C16 1.370(3)
C4 C3 1.536(3)
C5 C6 1.505(3)
C14 C13 1.430(3)
C14 C9 1.432(3)
C13 C12 1.415(4)
C13 C18 1.417(4)
C11 C10 1.410(4)
C11 C12 1.358(4)
C9 C7 1.523(3)
C9 C10 1.374(3)
C7 C8 1.528(3)
C16 C17 1.404(5)
C17 C18 1.362(5)

loop_
_geom_torsion_atom_site_label_1
_geom_torsion_atom_site_label_2
_geom_torsion_atom_site_label_3
_geom_torsion_atom_site_label_4
_geom_torsion
N2 C4 C3 S1 24.6(3)
N2 C4 C3 N1 -156.71(19)
C15 C14 C13 C12 -178.1(2)
C15 C14 C13 C18 2.2(3)
C15 C14 C9 C7 -2.3(3)
C15 C14 C9 C10 179.7(2)
C15 C16 C17 C18 1.5(4)
C4 N2 C5 O1 173.0(2)
C4 N2 C5 C6 -10.2(3)
C4 N2 C7 C9 60.0(2)
C4 N2 C7 C8 -69.4(2)
C5 N2 C4 C3 -83.2(2)
C5 N2 C7 C9 -126.7(2)
C5 N2 C7 C8 104.0(2)
C1 N1 C3 S1 179.87(18)
C1 N1 C3 C4 1.2(3)
C14 C15 C16 C17 1.0(4)
C14 C13 C12 C11 -1.9(3)
C14 C13 C18 C17 0.2(4)
C14 C9 C7 N2 79.8(2)
C14 C9 C7 C8 -151.9(2)
C14 C9 C10 C11 -1.3(3)
C13 C14 C9 C7 176.74(18)
C13 C14 C9 C10 -1.3(3)
C9 C14 C13 C12 2.9(3)
C9 C14 C13 C18 -176.8(2)
C7 N2 C4 C3 89.8(2)
C7 N2 C5 O1 0.1(3)
C7 N2 C5 C6 176.87(19)
C7 C9 C10 C11 -179.3(2)
C10 C11 C12 C13 -0.8(4)
C10 C9 C7 N2 -102.1(2)
C10 C9 C7 C8 26.2(3)
C16 C15 C14 C13 -2.8(3)
C16 C15 C14 C9 176.2(2)
C16 C17 C18 C13 -2.1(4)
C12 C13 C18 C17 -179.5(2)
C12 C11 C10 C9 2.4(4)
C2 N1 C3 S1 -2.3(3)
C2 N1 C3 C4 179.0(2)
C18 C13 C12 C11 177.8(2)
